data_7110271
loop_
_publ_author_name
'Richards, Anne F.'
'Brynda, Marcin'
'Power, Philip P.'

_publ_section_title
;
 Effects of the alkali metal counter ions on the germanium?germanium
 double bond length in a heavier group 14 element ethenide salt
;
_journal_issue 14
_journal_name_full 'Chemical Communications'
_journal_page_first 1592
_journal_page_last 1593
_journal_paper_doi 10.1039/b401507j
_journal_year 2004
_chemical_formula_sum 'C64 H88 Ge2 Li2 O5'
_chemical_formula_weight 1096.40
_chemical_name_common (Jeff*GeLi(OEt2)diox)2
_chemical_name_systematic
;
?
;
_space_group_IT_number 15
_symmetry_cell_setting monoclinic
_symmetry_space_group_name_Hall '-C 2yc'
_symmetry_space_group_name_H-M 'C 1 2/c 1'
_atom_sites_solution_hydrogens geom
_atom_sites_solution_primary direct
_atom_sites_solution_secondary difmap
_audit_creation_method SHELXL-97
_cell_angle_alpha 90.00
_cell_angle_beta 98.2720(10)
_cell_angle_gamma 90.00
_cell_formula_units_Z 4
_cell_length_a 22.2752(15)
_cell_length_b 11.5462(8)
_cell_length_c 23.4339(16)
_cell_measurement_reflns_used 875
_cell_measurement_temperature 90(2)
_cell_measurement_theta_max 59.509
_cell_measurement_theta_min 4.583
_cell_volume 5964.4(7)
_computing_cell_refinement 'Bruker SAINT 6.35A (Bruker 2002)'
_computing_data_collection 'Bruker SMART 5.054 (Bruker 2001)'
_computing_data_reduction 'Bruker SAINT 6.35A (Bruker 2002)'
_computing_molecular_graphics 'SHELXTL 5, XP (Sheldrick, 1994)'
_computing_publication_material 'SHELXL-97 (Sheldrick, 1997)'
_computing_structure_refinement 'SHELXL-97 (Sheldrick, 1997)'
_computing_structure_solution 'SHELXS-97 (Sheldrick, 1990)'
_diffrn_ambient_temperature 90(2)
_diffrn_detector_area_resol_mean 8.3
_diffrn_measured_fraction_theta_full 1.000
_diffrn_measured_fraction_theta_max 1.000
_diffrn_measurement_device_type 'Bruker SMART 1000'
_diffrn_measurement_method \w
_diffrn_radiation_monochromator graphite
_diffrn_radiation_source 'normal-focus sealed tube'
_diffrn_radiation_type MoK\a
_diffrn_radiation_wavelength 0.71073
_diffrn_reflns_av_R_equivalents 0.1150
_diffrn_reflns_av_sigmaI/netI 0.1017
_diffrn_reflns_limit_h_max 28
_diffrn_reflns_limit_h_min -28
_diffrn_reflns_limit_k_max 14
_diffrn_reflns_limit_k_min -14
_diffrn_reflns_limit_l_max 30
_diffrn_reflns_limit_l_min -30
_diffrn_reflns_number 32323
_diffrn_reflns_theta_full 27.50
_diffrn_reflns_theta_max 27.50
_diffrn_reflns_theta_min 1.76
_diffrn_standards_decay_% <0.1
_diffrn_standards_interval_time
;
frames measured at beginning and end of data collection
;
_diffrn_standards_number '50 frames remeasured'
_exptl_absorpt_coefficient_mu 1.054
_exptl_absorpt_correction_T_max 0.9521
_exptl_absorpt_correction_T_min 0.8248
_exptl_absorpt_correction_type none
_exptl_absorpt_process_details 'not applied'
_exptl_crystal_colour orange
_exptl_crystal_density_diffrn 1.221
_exptl_crystal_density_method 'not measured'
_exptl_crystal_description block
_exptl_crystal_F_000 2328
_exptl_crystal_size_max 0.19
_exptl_crystal_size_mid 0.08
_exptl_crystal_size_min 0.05
_refine_diff_density_max 1.558
_refine_diff_density_min -0.882
_refine_diff_density_rms 0.093
_refine_ls_extinction_coef 0.00044(11)
_refine_ls_extinction_expression Fc^*^=kFc[1+0.001xFc^2^\l^3^/sin(2\q)]^-1/4^
_refine_ls_extinction_method SHELXL
_refine_ls_goodness_of_fit_ref 0.957
_refine_ls_hydrogen_treatment constr
_refine_ls_matrix_type full
_refine_ls_number_parameters 334
_refine_ls_number_reflns 6847
_refine_ls_number_restraints 0
_refine_ls_restrained_S_all 0.957
_refine_ls_R_factor_all 0.0945
_refine_ls_R_factor_gt 0.0491
_refine_ls_shift/su_max 0.001
_refine_ls_shift/su_mean 0.000
_refine_ls_structure_factor_coef Fsqd
_refine_ls_weighting_details 'calc w=1/[\s^2^(Fo^2^)+(0.0541P)^2^+0.0000P] where P=(Fo^2^+2Fc^2^)/3'
_refine_ls_weighting_scheme calc
_refine_ls_wR_factor_gt 0.1065
_refine_ls_wR_factor_ref 0.1212
_reflns_number_gt 4206
_reflns_number_total 6847
_reflns_threshold_expression >2sigma(I)
_cod_data_source_file b401507jsup1.cif
_cod_data_source_block test4
_cod_original_sg_symbol_H-M 'C 2 / c'
_cod_database_code 7110271

loop_
_symmetry_equiv_pos_as_xyz
'x, y, z'
'-x, y, -z+1/2'
'x+1/2, y+1/2, z'
'-x+1/2, y+1/2, -z+1/2'
'-x, -y, -z'
'x, -y, z-1/2'
'-x+1/2, -y+1/2, -z'
'x+1/2, -y+1/2, z-1/2'

loop_
_atom_site_label
_atom_site_type_symbol
_atom_site_fract_x
_atom_site_fract_y
_atom_site_fract_z
_atom_site_U_iso_or_equiv
_atom_site_adp_type
_atom_site_occupancy
_atom_site_symmetry_multiplicity
_atom_site_calc_flag
_atom_site_refinement_flags
_atom_site_disorder_assembly
_atom_site_disorder_group
Li1 Li 0.2323(3) 0.5066(5) 0.0725(3) 0.0255(13) Uani 1 1 d . . .
Ge1 Ge 0.247107(15) 0.29634(3) 0.043629(15) 0.01780(12) Uani 1 1 d . . .
O1 O 0.21859(10) 0.5741(2) 0.14491(10) 0.0249(5) Uani 1 1 d . . .
O2 O 0.23332(10) 0.64860(19) 0.02801(9) 0.0215(5) Uani 1 1 d . . .
C1 C 0.25216(14) 0.1591(3) 0.09690(13) 0.0159(7) Uani 1 1 d . . .
C2 C 0.19956(14) 0.1003(3) 0.10920(13) 0.0180(7) Uani 1 1 d . . .
C3 C 0.20436(14) 0.0004(3) 0.14357(14) 0.0214(7) Uani 1 1 d . . .
H3A H 0.1685 -0.0386 0.1505 0.026 Uiso 1 1 calc R . .
C4 C 0.26033(15) -0.0423(3) 0.16765(14) 0.0211(7) Uani 1 1 d . . .
H4A H 0.2632 -0.1118 0.1896 0.025 Uiso 1 1 calc R . .
C5 C 0.31223(14) 0.0180(3) 0.15917(14) 0.0212(7) Uani 1 1 d . . .
H5A H 0.3508 -0.0089 0.1768 0.025 Uiso 1 1 calc R . .
C6 C 0.30878(14) 0.1174(3) 0.12522(14) 0.0192(7) Uani 1 1 d . . .
C7 C 0.36611(14) 0.1869(3) 0.12542(14) 0.0206(7) Uani 1 1 d . . .
C8 C 0.40892(15) 0.1610(3) 0.08899(15) 0.0220(7) Uani 1 1 d . . .
C9 C 0.46291(14) 0.2240(3) 0.09408(15) 0.0254(8) Uani 1 1 d . . .
H9A H 0.4914 0.2069 0.0688 0.031 Uiso 1 1 calc R . .
C10 C 0.47626(15) 0.3107(3) 0.13473(16) 0.0279(8) Uani 1 1 d . . .
C11 C 0.43326(15) 0.3355(3) 0.17058(16) 0.0274(8) Uani 1 1 d . . .
H11A H 0.4412 0.3955 0.1984 0.033 Uiso 1 1 calc R . .
C12 C 0.37880(15) 0.2745(3) 0.16668(14) 0.0223(8) Uani 1 1 d . . .
C13 C 0.39680(15) 0.0709(3) 0.04240(16) 0.0292(9) Uani 1 1 d . . .
H13A H 0.3797 0.0015 0.0580 0.044 Uiso 1 1 calc R . .
H13B H 0.4349 0.0508 0.0284 0.044 Uiso 1 1 calc R . .
H13C H 0.3680 0.1016 0.0104 0.044 Uiso 1 1 calc R . .
C14 C 0.53515(15) 0.3777(4) 0.13990(18) 0.0381(10) Uani 1 1 d . . .
H14A H 0.5551 0.3756 0.1800 0.057 Uiso 1 1 calc R . .
H14B H 0.5267 0.4583 0.1282 0.057 Uiso 1 1 calc R . .
H14C H 0.5618 0.3427 0.1148 0.057 Uiso 1 1 calc R . .
C15 C 0.33369(16) 0.3039(3) 0.20680(15) 0.0298(8) Uani 1 1 d . . .
H15A H 0.3217 0.2330 0.2252 0.045 Uiso 1 1 calc R . .
H15B H 0.2978 0.3399 0.1848 0.045 Uiso 1 1 calc R . .
H15C H 0.3523 0.3580 0.2364 0.045 Uiso 1 1 calc R . .
C16 C 0.13688(14) 0.1489(3) 0.09206(14) 0.0196(7) Uani 1 1 d . . .
C17 C 0.09727(15) 0.1074(3) 0.04477(15) 0.0230(8) Uani 1 1 d . . .
C18 C 0.03749(15) 0.1467(3) 0.03554(16) 0.0260(8) Uani 1 1 d . . .
H18A H 0.0109 0.1184 0.0032 0.031 Uiso 1 1 calc R . .
C19 C 0.01558(15) 0.2254(3) 0.07173(17) 0.0300(9) Uani 1 1 d . . .
C20 C 0.05551(15) 0.2677(3) 0.11799(16) 0.0263(8) Uani 1 1 d . . .
H20A H 0.0416 0.3235 0.1429 0.032 Uiso 1 1 calc R . .
C21 C 0.11558(15) 0.2303(3) 0.12874(14) 0.0213(8) Uani 1 1 d . . .
C22 C 0.11815(15) 0.0226(3) 0.00291(16) 0.0284(8) Uani 1 1 d . . .
H22A H 0.0858 0.0110 -0.0296 0.043 Uiso 1 1 calc R . .
H22B H 0.1280 -0.0515 0.0224 0.043 Uiso 1 1 calc R . .
H22C H 0.1543 0.0532 -0.0113 0.043 Uiso 1 1 calc R . .
C23 C -0.04995(17) 0.2646(4) 0.0619(2) 0.0445(11) Uani 1 1 d . . .
H23A H -0.0604 0.2917 0.0221 0.067 Uiso 1 1 calc R . .
H23B H -0.0556 0.3278 0.0885 0.067 Uiso 1 1 calc R . .
H23C H -0.0763 0.1995 0.0686 0.067 Uiso 1 1 calc R . .
C24 C 0.15721(16) 0.2788(3) 0.17951(15) 0.0309(9) Uani 1 1 d . . .
H24A H 0.1779 0.2150 0.2020 0.046 Uiso 1 1 calc R . .
H24B H 0.1334 0.3235 0.2039 0.046 Uiso 1 1 calc R . .
H24C H 0.1874 0.3293 0.1657 0.046 Uiso 1 1 calc R . .
C25 C 0.11308(16) 0.5585(4) 0.11059(17) 0.0359(9) Uani 1 1 d . . .
H25A H 0.0725 0.5636 0.1219 0.054 Uiso 1 1 calc R . .
H25B H 0.1207 0.4788 0.0992 0.054 Uiso 1 1 calc R . .
H25C H 0.1157 0.6107 0.0781 0.054 Uiso 1 1 calc R . .
C26 C 0.15964(16) 0.5928(3) 0.16061(16) 0.0306(9) Uani 1 1 d . . .
H26A H 0.1546 0.6754 0.1702 0.037 Uiso 1 1 calc R . .
H26B H 0.1546 0.5457 0.1949 0.037 Uiso 1 1 calc R . .
C27 C 0.26642(16) 0.6026(3) 0.19035(15) 0.0315(9) Uani 1 1 d . . .
H27A H 0.2680 0.5449 0.2218 0.038 Uiso 1 1 calc R . .
H27B H 0.2590 0.6798 0.2063 0.038 Uiso 1 1 calc R . .
C28 C 0.32580(17) 0.6030(4) 0.16595(18) 0.0394(10) Uani 1 1 d . . .
H28A H 0.3594 0.6169 0.1971 0.059 Uiso 1 1 calc R . .
H28B H 0.3250 0.6643 0.1370 0.059 Uiso 1 1 calc R . .
H28C H 0.3315 0.5278 0.1480 0.059 Uiso 1 1 calc R . .
C29 C 0.21938(16) 0.7623(3) 0.04745(15) 0.0235(8) Uani 1 1 d . . .
H29A H 0.2194 0.7610 0.0897 0.028 Uiso 1 1 calc R . .
H29B H 0.1783 0.7853 0.0290 0.028 Uiso 1 1 calc R . .
C30 C 0.26520(16) 0.8499(3) 0.03282(13) 0.0222(7) Uani 1 1 d . . .
H30A H 0.2543 0.9277 0.0457 0.027 Uiso 1 1 calc R . .
H30B H 0.3059 0.8299 0.0533 0.027 Uiso 1 1 calc R . .
O3 O 0.0125(2) 0.3555(4) 0.2493(3) 0.0334(14) Uiso 0.50 1 d P A -1
C31 C 0.0120(5) 0.1523(7) 0.2517(7) 0.059(3) Uiso 0.50 1 d P A -1
H31A H -0.0118 0.0821 0.2412 0.089 Uiso 0.50 1 calc PR A -1
H31B H 0.0236 0.1550 0.2937 0.089 Uiso 0.50 1 calc PR A -1
H31C H 0.0486 0.1515 0.2330 0.089 Uiso 0.50 1 calc PR A -1
C32 C -0.0261(4) 0.2587(8) 0.2319(4) 0.047(2) Uiso 0.50 1 d P A -1
H32A H -0.0380 0.2580 0.1896 0.056 Uiso 0.50 1 calc PR A -1
H32B H -0.0632 0.2615 0.2506 0.056 Uiso 0.50 1 calc PR A -1
C33 C -0.0241(4) 0.4582(8) 0.2328(4) 0.044(2) Uiso 0.50 1 d P A -1
H33A H -0.0606 0.4598 0.2524 0.053 Uiso 0.50 1 calc PR A -1
H33B H -0.0369 0.4606 0.1905 0.053 Uiso 0.50 1 calc PR A -1
C34 C 0.0194(3) 0.5618(6) 0.2530(4) 0.0320(19) Uiso 0.50 1 d P A -1
H34A H -0.0018 0.6351 0.2432 0.048 Uiso 0.50 1 calc PR A -1
H34B H 0.0555 0.5576 0.2336 0.048 Uiso 0.50 1 calc PR A -1
H34C H 0.0316 0.5574 0.2948 0.048 Uiso 0.50 1 calc PR A -1

loop_
_atom_site_aniso_label
_atom_site_aniso_U_11
_atom_site_aniso_U_22
_atom_site_aniso_U_33
_atom_site_aniso_U_23
_atom_site_aniso_U_13
_atom_site_aniso_U_12
Li1 0.035(3) 0.016(3) 0.025(3) 0.001(2) 0.002(3) -0.003(3)
Ge1 0.02125(19) 0.01482(17) 0.01691(18) 0.00124(16) 0.00136(12) 0.00025(16)
O1 0.0275(13) 0.0279(14) 0.0197(13) -0.0015(10) 0.0049(10) 0.0009(11)
O2 0.0319(14) 0.0163(12) 0.0174(12) 0.0001(10) 0.0067(10) 0.0003(10)
C1 0.0207(16) 0.0136(15) 0.0134(16) -0.0052(12) 0.0023(13) 0.0016(13)
C2 0.0179(16) 0.0208(17) 0.0146(16) -0.0032(14) -0.0003(13) -0.0040(13)
C3 0.0220(17) 0.0208(18) 0.0220(19) 0.0003(14) 0.0052(14) -0.0044(14)
C4 0.0278(19) 0.0167(17) 0.0186(18) 0.0036(14) 0.0031(14) 0.0004(14)
C5 0.0177(16) 0.0238(18) 0.0199(18) -0.0012(14) -0.0055(13) -0.0010(14)
C6 0.0213(17) 0.0181(17) 0.0180(17) -0.0003(14) 0.0027(13) 0.0001(14)
C7 0.0186(16) 0.0202(18) 0.0219(17) 0.0056(14) -0.0008(13) 0.0012(14)
C8 0.0203(17) 0.0206(17) 0.0230(18) 0.0058(14) -0.0046(14) 0.0048(14)
C9 0.0175(17) 0.028(2) 0.0297(19) 0.0077(16) 0.0000(14) 0.0021(14)
C10 0.0211(17) 0.029(2) 0.031(2) 0.0071(17) -0.0035(15) -0.0030(16)
C11 0.0273(19) 0.0241(19) 0.028(2) 0.0042(16) -0.0059(15) -0.0049(15)
C12 0.0220(17) 0.021(2) 0.0217(18) 0.0065(14) -0.0027(13) -0.0009(14)
C13 0.0230(19) 0.032(2) 0.033(2) 0.0012(17) 0.0027(16) 0.0065(16)
C14 0.0198(19) 0.049(3) 0.044(3) 0.005(2) -0.0005(17) -0.0077(18)
C15 0.035(2) 0.031(2) 0.0224(19) -0.0071(17) 0.0017(15) -0.0095(18)
C16 0.0218(17) 0.0162(17) 0.0214(18) 0.0054(14) 0.0048(14) -0.0025(14)
C17 0.0228(18) 0.0180(18) 0.028(2) 0.0047(15) 0.0021(15) -0.0028(14)
C18 0.0203(18) 0.0187(18) 0.036(2) 0.0047(16) -0.0049(15) -0.0041(14)
C19 0.0206(18) 0.021(2) 0.048(2) 0.0107(17) 0.0009(16) 0.0009(14)
C20 0.0253(19) 0.022(2) 0.033(2) 0.0025(15) 0.0086(15) 0.0034(14)
C21 0.0219(17) 0.022(2) 0.0214(18) 0.0056(14) 0.0060(14) -0.0010(13)
C22 0.0212(18) 0.028(2) 0.034(2) -0.0017(17) -0.0041(15) -0.0034(15)
C23 0.026(2) 0.031(2) 0.072(3) -0.004(2) -0.007(2) 0.0058(17)
C24 0.030(2) 0.034(2) 0.027(2) -0.0042(17) 0.0009(15) 0.0077(17)
C25 0.028(2) 0.037(2) 0.044(3) 0.0039(19) 0.0067(18) -0.0009(17)
C26 0.032(2) 0.033(2) 0.029(2) 0.0020(17) 0.0138(17) 0.0054(17)
C27 0.042(2) 0.029(2) 0.0207(19) -0.0020(16) -0.0040(16) -0.0029(18)
C28 0.034(2) 0.043(3) 0.039(2) 0.007(2) -0.0039(18) -0.0029(19)
C29 0.0322(19) 0.0165(18) 0.0226(19) -0.0048(14) 0.0059(15) -0.0002(15)
C30 0.0330(19) 0.0196(17) 0.0138(17) 0.0002(14) 0.0031(14) 0.0009(15)

loop_
_atom_type_symbol
_atom_type_description
_atom_type_scat_dispersion_real
_atom_type_scat_dispersion_imag
_atom_type_scat_source
C C 0.0033 0.0016 'International Tables Vol C Tables 4.2.6.8 and 6.1.1.4'
H H 0.0000 0.0000 'International Tables Vol C Tables 4.2.6.8 and 6.1.1.4'
Ge Ge 0.1547 1.8001 'International Tables Vol C Tables 4.2.6.8 and 6.1.1.4'
O O 0.0106 0.0060 'International Tables Vol C Tables 4.2.6.8 and 6.1.1.4'
Li Li -0.0003 0.0001 'International Tables Vol C Tables 4.2.6.8 and 6.1.1.4'

loop_
_geom_angle_atom_site_label_1
_geom_angle_atom_site_label_2
_geom_angle_atom_site_label_3
_geom_angle
_geom_angle_site_symmetry_1
_geom_angle_site_symmetry_3
O1 Li1 O2 98.4(3) . .
O1 Li1 Ge1 131.2(3) . .
O2 Li1 Ge1 130.3(3) . .
C1 Ge1 Ge1 100.24(9) . 7
C1 Ge1 Li1 125.63(16) . .
Ge1 Ge1 Li1 134.04(13) 7 .
C26 O1 C27 112.7(3) . .
C26 O1 Li1 123.7(3) . .
C27 O1 Li1 123.5(3) . .
C30 O2 C29 109.9(3) 7_565 .
C30 O2 Li1 123.2(3) 7_565 .
C29 O2 Li1 125.5(3) . .
C2 C1 C6 116.5(3) . .
C2 C1 Ge1 121.9(2) . .
C6 C1 Ge1 121.5(2) . .
C3 C2 C1 120.9(3) . .
C3 C2 C16 116.8(3) . .
C1 C2 C16 122.0(3) . .
C4 C3 C2 121.2(3) . .
C3 C4 C5 118.8(3) . .
C4 C5 C6 121.1(3) . .
C5 C6 C1 121.2(3) . .
C5 C6 C7 117.4(3) . .
C1 C6 C7 121.1(3) . .
C12 C7 C8 119.2(3) . .
C12 C7 C6 118.3(3) . .
C8 C7 C6 122.4(3) . .
C9 C8 C7 119.3(3) . .
C9 C8 C13 119.0(3) . .
C7 C8 C13 121.6(3) . .
C10 C9 C8 122.2(3) . .
C9 C10 C11 117.8(3) . .
C9 C10 C14 121.5(3) . .
C11 C10 C14 120.7(3) . .
C10 C11 C12 121.6(3) . .
C11 C12 C7 119.9(3) . .
C11 C12 C15 119.7(3) . .
C7 C12 C15 120.4(3) . .
C17 C16 C21 119.0(3) . .
C17 C16 C2 122.6(3) . .
C21 C16 C2 118.0(3) . .
C18 C17 C16 119.4(3) . .
C18 C17 C22 119.2(3) . .
C16 C17 C22 121.4(3) . .
C19 C18 C17 122.3(3) . .
C18 C19 C20 117.9(3) . .
C18 C19 C23 121.4(3) . .
C20 C19 C23 120.6(3) . .
C19 C20 C21 121.5(3) . .
C20 C21 C16 119.9(3) . .
C20 C21 C24 119.5(3) . .
C16 C21 C24 120.6(3) . .
O1 C26 C25 108.4(3) . .
O1 C27 C28 108.5(3) . .
O2 C29 C30 110.8(3) . .
O2 C30 C29 110.3(3) 7_565 .
C32 O3 C33 105.6(6) . .
O3 C32 C31 104.9(7) . .
O3 C33 C34 104.0(6) . .

loop_
_geom_bond_atom_site_label_1
_geom_bond_atom_site_label_2
_geom_bond_distance
_geom_bond_site_symmetry_2
Li1 O1 1.931(6) .
Li1 O2 1.945(6) .
Li1 Ge1 2.554(6) .
Ge1 C1 2.011(3) .
Ge1 Ge1 2.3278(7) 7
O1 C26 1.430(4) .
O1 C27 1.432(4) .
O2 C30 1.431(4) 7_565
O2 C29 1.438(4) .
C1 C2 1.419(4) .
C1 C6 1.422(4) .
C2 C3 1.402(5) .
C2 C16 1.505(4) .
C3 C4 1.383(4) .
C4 C5 1.389(4) .
C5 C6 1.392(5) .
C6 C7 1.507(4) .
C7 C12 1.399(5) .
C7 C8 1.401(5) .
C8 C9 1.396(5) .
C8 C13 1.504(5) .
C9 C10 1.384(5) .
C10 C11 1.392(5) .
C10 C14 1.513(5) .
C11 C12 1.395(5) .
C12 C15 1.510(5) .
C16 C17 1.398(5) .
C16 C21 1.402(5) .
C17 C18 1.394(4) .
C17 C22 1.506(5) .
C18 C19 1.379(5) .
C19 C20 1.389(5) .
C19 C23 1.514(5) .
C20 C21 1.394(4) .
C21 C24 1.507(5) .
C25 C26 1.502(5) .
C27 C28 1.515(5) .
C29 C30 1.510(5) .
C30 O2 1.431(4) 7_565
O3 C32 1.434(9) .
O3 C33 1.459(9) .
C31 C32 1.527(12) .
C33 C34 1.569(10) .
